data_4108256
loop_
_publ_author_name
'Aaron J. Celestian'
'James D. Kubicki'
'Jonathon Hanson'
'Abraham Clearfield'
'John B. Parise'

_publ_section_title
;
 The Mechanism Responsible for Extraordinary Cs Ion Selectivity in
 Crystalline Silicotitanate
;
_journal_name_full 'Journal of the American Chemical Society'
_journal_page_first 11689
_journal_page_last 11694
_journal_paper_doi 10.1021/ja801134a
_journal_volume 130
_journal_year 2008
_chemical_formula_sum 'Cs1.44 H6.56 O32 Si4 Ti8'
_chemical_formula_weight 1205.324
_chemical_name_common 'crystalline silicotitanate hydrate'
_chemical_name_mineral Sitinakite
_space_group_IT_number 132
_symmetry_cell_setting tetragonal
_symmetry_Int_Tables_number 132
_symmetry_space_group_name_Hall '-P 4c 2c'
_symmetry_space_group_name_H-M 'P 42/m c m'
_audit_creation_date 06-06-27
_audit_creation_method 'Created with Topas, Diamond, and enCIFer'
_audit_update_record 06-06-27
_cell_angle_alpha 90.000
_cell_angle_beta 90.000
_cell_angle_gamma 90.000
_cell_formula_units_Z 1
_cell_length_a 7.8258(4)
_cell_length_b 7.8258(4)
_cell_length_c 11.981(1)
_cell_volume 733.75(8)
_computing_cell_refinement Fullprof
_computing_data_collection MAR345
_computing_data_reduction Fit2D
_computing_molecular_graphics Diamond
_computing_structure_refinement Fullprof
_diffrn_ambient_temperature 25
_diffrn_detector 'Image Plate'
_diffrn_detector_type MAR345
_diffrn_radiation_monochromator 'Si 111, Si 311'
_diffrn_radiation_probe x-ray
_diffrn_radiation_type Monochromatic
_diffrn_radiation_wavelength 0.92223
_diffrn_source Synchrotron
_diffrn_source_type Synchrotron
_pd_instr_location ' X7B, NSLS, Brookhaven National Laboratory'
_pd_meas_scan_method fixed
_pd_proc_ls_background_function cubic-spline
_pd_proc_ls_profile_function psudo-Voit
_pd_proc_ls_prof_R_factor 4.88
_pd_proc_ls_prof_wR_expected 2.11
_pd_proc_ls_prof_wR_factor 6.88
_refine_ls_goodness_of_fit_all 4.19
_refine_ls_matrix_type full
_refine_ls_R_I_factor 6.5
_refine_ls_weighting_scheme calc
_cod_data_source_file ja801134a-file003.cif
_cod_data_source_block CsH-CST
_cod_original_sg_symbol_Hall -P_4c_2c
_cod_original_formula_sum 'O32 H6.56 Cs1.44 Si4 Ti8'
_cod_database_code 4108256

loop_
_symmetry_equiv_pos_site_id
_symmetry_equiv_pos_as_xyz
1 'x, y, z'
2 '-y, x, 0.500+z'
3 '-x, -y, z'
4 'y, -x, 0.500+z'
5 'x, -y, 0.500-z'
6 '-x, y, 0.500-z'
7 'y, x, -z'
8 '-y, -x, -z'
9 '-x, -y, -z'
10 'y, -x, 0.500-z'
11 'x, y, -z'
12 '-y, x, 0.500-z'
13 '-x, y, 0.500+z'
14 'x, -y, 0.500+z'
15 '-y, -x, z'
16 'y, x, z'

loop_
_atom_site_label
_atom_site_type_symbol
_atom_site_fract_x
_atom_site_fract_y
_atom_site_fract_z
_atom_site_occupancy
_atom_site_symmetry_multiplicity
_atom_site_Wyckoff_symbol
_atom_site_calc_flag
_atom_site_thermal_displace_type
_atom_site_U_iso_or_equiv
Ow1 O+0 0.2738 0.2738 0.5000 1.000 4 j d Biso 4.00000
O4 O+0 0.1386 0.1386 0.0000 1.00(6) 4 i d Biso 3.00000
O2 O+0 0.1228 0.1228 0.3329 1.000 8 o d Biso 3.00000
O1 O+0 0.1287 0.3925 0.1673 1.000 16 p d Biso 3.00000
Cs2 Cs+0 0.5000 0.5000 0.136(1) 0.241(6) 4 h d Biso 2.00000
Cs1 Cs+0 0.5000 0.5000 0.2500 0.25(1) 2 d d Biso 2.00000
Si Si+0 0.0000 0.5000 0.2500 1.000 4 e d Biso 1.00000
Ti Ti+0 0.1401 0.1401 0.1540(8) 1.000 8 o d Biso 1.00000
